data_1555249
loop_
_publ_author_name
'Jing, Changcheng'
'Xing, Dong'
'Hu, Wenhao'

_publ_section_title
;
 Catalytic Asymmetric Four-Component Reaction for the Rapid Construction
 of 3,3-Disubstituted 3-Indol-3'-yloxindoles.
;
_journal_issue 17
_journal_name_full 'Organic letters'
_journal_page_first 4336
_journal_page_last 4339
_journal_paper_doi 10.1021/acs.orglett.5b02160
_journal_volume 17
_journal_year 2015
_chemical_absolute_configuration ad
_chemical_formula_sum 'C40 H34 Br N3 O3'
_chemical_formula_weight 684.61
_space_group_IT_number 19
_space_group_name_Hall 'P 2ac 2ab'
_space_group_name_H-M_alt 'P 21 21 21'
_symmetry_cell_setting orthorhombic
_symmetry_space_group_name_H-M 'P 21 21 21'
_atom_sites_solution_hydrogens geom
_atom_sites_solution_primary direct
_atom_sites_solution_secondary difmap
_audit_creation_method SHELXL-97
_cell_angle_alpha 90.00
_cell_angle_beta 90.00
_cell_angle_gamma 90.00
_cell_formula_units_Z 4
_cell_length_a 12.8306(6)
_cell_length_b 13.8096(6)
_cell_length_c 19.0540(9)
_cell_measurement_temperature 296(2)
_cell_volume 3376.1(3)
_computing_structure_refinement 'SHELXL-97 (Sheldrick, 2008)'
_computing_structure_solution 'SHELXS-97 (Sheldrick, 2008)'
_diffrn_ambient_temperature 296(2)
_diffrn_measured_fraction_theta_full 0.997
_diffrn_measured_fraction_theta_max 0.997
_diffrn_measurement_device_type 'Bruker Smart Apex II'
_diffrn_radiation_monochromator graphite
_diffrn_radiation_source 'fine-focus sealed tube'
_diffrn_radiation_type MoK\a
_diffrn_radiation_wavelength 0.71073
_diffrn_reflns_av_R_equivalents 0.0872
_diffrn_reflns_av_sigmaI/netI 0.0692
_diffrn_reflns_limit_h_max 14
_diffrn_reflns_limit_h_min -15
_diffrn_reflns_limit_k_max 15
_diffrn_reflns_limit_k_min -16
_diffrn_reflns_limit_l_max 22
_diffrn_reflns_limit_l_min -22
_diffrn_reflns_number 39436
_diffrn_reflns_theta_full 25.00
_diffrn_reflns_theta_max 25.00
_diffrn_reflns_theta_min 1.82
_exptl_absorpt_coefficient_mu 1.260
_exptl_absorpt_correction_T_max 0.9282
_exptl_absorpt_correction_T_min 0.7518
_exptl_absorpt_correction_type multi-scan
_exptl_crystal_colour colorless
_exptl_crystal_density_diffrn 1.347
_exptl_crystal_density_method 'not measured'
_exptl_crystal_description block
_exptl_crystal_F_000 1416
_exptl_crystal_size_max 0.24
_exptl_crystal_size_mid 0.15
_exptl_crystal_size_min 0.06
_refine_diff_density_max 0.212
_refine_diff_density_min -0.245
_refine_diff_density_rms 0.042
_refine_ls_abs_structure_details 'Flack H D (1983), Acta Cryst. A39, 876-881'
_refine_ls_abs_structure_Flack -0.002(11)
_refine_ls_extinction_method none
_refine_ls_goodness_of_fit_ref 1.012
_refine_ls_hydrogen_treatment mixed
_refine_ls_matrix_type full
_refine_ls_number_parameters 412
_refine_ls_number_reflns 5947
_refine_ls_number_restraints 8
_refine_ls_restrained_S_all 1.017
_refine_ls_R_factor_all 0.1007
_refine_ls_R_factor_gt 0.0454
_refine_ls_shift/su_max 0.000
_refine_ls_shift/su_mean 0.000
_refine_ls_structure_factor_coef Fsqd
_refine_ls_weighting_details 'calc w=1/[\s^2^(Fo^2^)+(0.0391P)^2^+1.5623P] where P=(Fo^2^+2Fc^2^)/3'
_refine_ls_weighting_scheme calc
_refine_ls_wR_factor_gt 0.0916
_refine_ls_wR_factor_ref 0.1161
_reflns_number_gt 3582
_reflns_number_total 5947
_reflns_threshold_expression >2sigma(I)
_cod_data_source_file ol5b02160_si_002.cif
_cod_data_source_block z
_cod_depositor_comments
;
The following automatic conversions were performed:

data item '_symmetry_cell_setting' value 'Orthorhombic' was changed
to 'orthorhombic' in accordance with the
/home/saulius/struct/COD-crude-data/automatic-downloads/DataCite-retrospective/ACS/depositions/lib/dictionaries/cif_core.dic
dictionary named 'cif_core.dic' version 2.4.2 last updated on
2011-04-26.

Automatic conversion script
Id: cif_fix_values 6909 2019-04-08 15:41:33Z antanas 
;
_cod_original_sg_symbol_H-M P2(1)2(1)2(1)
_cod_database_code 1555249

loop_
_symmetry_equiv_pos_as_xyz
'x, y, z'
'-x+1/2, -y, z+1/2'
'-x, y+1/2, -z+1/2'
'x+1/2, -y+1/2, -z'

loop_
_atom_site_label
_atom_site_type_symbol
_atom_site_fract_x
_atom_site_fract_y
_atom_site_fract_z
_atom_site_U_iso_or_equiv
_atom_site_adp_type
_atom_site_occupancy
_atom_site_symmetry_multiplicity
_atom_site_calc_flag
_atom_site_refinement_flags
Br1 Br 0.07682(5) 0.16831(5) 0.06276(3) 0.0867(2) Uani 1 1 d .
O1 O -0.3118(3) -0.1530(3) 0.2603(2) 0.0896(12) Uani 1 1 d .
O2 O -0.1735(3) -0.1238(3) 0.1901(2) 0.0811(11) Uani 1 1 d .
O3 O -0.1567(3) 0.2026(2) 0.27646(18) 0.0695(10) Uani 1 1 d .
N1 N -0.2121(3) 0.1662(3) 0.38711(19) 0.0548(9) Uani 1 1 d .
N2 N 0.0857(3) -0.0808(3) 0.3197(2) 0.0588(10) Uani 1 1 d .
N3 N -0.3493(3) 0.0494(3) 0.2586(2) 0.0612(11) Uani 1 1 d .
H3A H -0.3744 0.0527 0.3004 0.073 Uiso 1 1 calc R
C1 C 0.2629(2) -0.0889(3) 0.3690(2) 0.0679(14) Uani 1 1 d G
C2 C 0.3580(3) -0.1326(3) 0.35441(19) 0.0797(17) Uani 1 1 d G
H2A H 0.3598 -0.1936 0.3338 0.096 Uiso 1 1 calc R
C3 C 0.4504(2) -0.0851(4) 0.3706(2) 0.096(2) Uani 1 1 d G
H3B H 0.5141 -0.1143 0.3609 0.115 Uiso 1 1 calc R
C4 C 0.4477(3) 0.0061(4) 0.4014(2) 0.098(2) Uani 1 1 d G
H4A H 0.5096 0.0379 0.4123 0.117 Uiso 1 1 calc R
C5 C 0.3526(4) 0.0499(3) 0.4160(2) 0.124(3) Uani 1 1 d G
H5A H 0.3507 0.1109 0.4366 0.149 Uiso 1 1 calc R
C6 C 0.2601(3) 0.0024(3) 0.3998(2) 0.113(2) Uani 1 1 d G
H6A H 0.1965 0.0316 0.4095 0.136 Uiso 1 1 calc R
C7 C -0.4093(3) 0.0828(3) 0.2024(2) 0.0505(11) Uani 1 1 d .
C8 C -0.5135(4) 0.1087(4) 0.2157(3) 0.0747(16) Uani 1 1 d .
H8A H -0.5408 0.1012 0.2606 0.090 Uiso 1 1 calc R
C9 C -0.5751(4) 0.1448(4) 0.1634(3) 0.0807(16) Uani 1 1 d .
H9A H -0.6436 0.1622 0.1732 0.097 Uiso 1 1 calc R
C10 C -0.5375(5) 0.1555(5) 0.0973(3) 0.0946(19) Uani 1 1 d .
H10A H -0.5803 0.1793 0.0619 0.114 Uiso 1 1 calc R
C11 C -0.4351(5) 0.1309(5) 0.0829(3) 0.097(2) Uani 1 1 d .
H11A H -0.4084 0.1393 0.0379 0.117 Uiso 1 1 calc R
C12 C -0.3726(4) 0.0936(4) 0.1357(2) 0.0693(15) Uani 1 1 d .
H12A H -0.3045 0.0757 0.1254 0.083 Uiso 1 1 calc R
C13 C -0.3403(4) 0.2957(4) 0.4119(3) 0.0611(14) Uani 1 1 d .
C14 C -0.3805(6) 0.3471(6) 0.4672(3) 0.111(2) Uani 1 1 d .
H14A H -0.3388 0.3623 0.5055 0.133 Uiso 1 1 calc R
C15 C -0.4840(7) 0.3764(6) 0.4654(4) 0.123(3) Uani 1 1 d .
H15A H -0.5118 0.4102 0.5033 0.148 Uiso 1 1 calc R
C16 C -0.5448(6) 0.3565(5) 0.4095(4) 0.105(2) Uani 1 1 d .
H16A H -0.6137 0.3774 0.4087 0.126 Uiso 1 1 calc R
C17 C -0.5060(5) 0.3064(5) 0.3549(4) 0.107(2) Uani 1 1 d .
H17A H -0.5479 0.2918 0.3165 0.129 Uiso 1 1 calc R
C18 C -0.4023(5) 0.2767(5) 0.3565(3) 0.093(2) Uani 1 1 d .
H18A H -0.3752 0.2428 0.3184 0.112 Uiso 1 1 calc R
C19 C -0.1795(3) 0.1435(4) 0.3212(3) 0.0540(13) Uani 1 1 d .
C20 C -0.1761(3) 0.0330(3) 0.3137(2) 0.0475(11) Uani 1 1 d .
C21 C -0.2248(3) 0.0011(4) 0.3830(2) 0.0513(12) Uani 1 1 d .
C22 C -0.2504(4) -0.0888(4) 0.4090(3) 0.0638(14) Uani 1 1 d .
H22A H -0.2361 -0.1445 0.3834 0.077 Uiso 1 1 calc R
C23 C -0.2989(4) -0.0948(5) 0.4754(3) 0.0725(16) Uani 1 1 d .
H23A H -0.3164 -0.1552 0.4935 0.087 Uiso 1 1 calc R
C24 C -0.3203(4) -0.0133(6) 0.5132(3) 0.0787(18) Uani 1 1 d .
H24A H -0.3535 -0.0190 0.5564 0.094 Uiso 1 1 calc R
C25 C -0.2938(4) 0.0770(5) 0.4887(2) 0.0677(15) Uani 1 1 d .
H25A H -0.3072 0.1322 0.5152 0.081 Uiso 1 1 calc R
C26 C -0.2459(3) 0.0838(4) 0.4227(2) 0.0548(12) Uani 1 1 d .
C27 C -0.0130(3) -0.0627(4) 0.3459(2) 0.0559(13) Uani 1 1 d .
H27A H -0.0394 -0.0893 0.3871 0.067 Uiso 1 1 calc R
C40 C 0.1629(4) -0.1427(4) 0.3519(3) 0.0704(15) Uani 1 1 d .
H40A H 0.1787 -0.1959 0.3203 0.084 Uiso 1 1 calc R
H40B H 0.1344 -0.1700 0.3947 0.084 Uiso 1 1 calc R
C28 C -0.0670(3) -0.0004(3) 0.3030(2) 0.0491(11) Uani 1 1 d .
C29 C 0.0033(3) 0.0227(3) 0.2461(2) 0.0503(11) Uani 1 1 d .
C30 C 0.0968(3) -0.0300(3) 0.2579(2) 0.0538(12) Uani 1 1 d .
C31 C 0.1784(4) -0.0263(4) 0.2123(3) 0.0705(15) Uani 1 1 d .
H31A H 0.2386 -0.0618 0.2210 0.085 Uiso 1 1 calc R
C32 C 0.1706(4) 0.0301(4) 0.1539(3) 0.0714(16) Uani 1 1 d .
H32A H 0.2249 0.0312 0.1217 0.086 Uiso 1 1 calc R
C33 C 0.0830(4) 0.0855(4) 0.1421(2) 0.0591(12) Uani 1 1 d .
C34 C -0.0023(4) 0.0824(4) 0.1871(2) 0.0551(12) Uani 1 1 d .
H34A H -0.0615 0.1192 0.1782 0.066 Uiso 1 1 calc R
C35 C -0.2257(4) 0.2646(4) 0.4129(3) 0.0735(16) Uani 1 1 d .
H35A H -0.1854 0.3086 0.3839 0.088 Uiso 1 1 calc R
H35B H -0.1994 0.2688 0.4605 0.088 Uiso 1 1 calc R
C36 C -0.2460(3) 0.0093(3) 0.2485(2) 0.0521(12) Uani 1 1 d .
H36A H -0.2150 0.0404 0.2072 0.062 Uiso 1 1 calc R
C37 C -0.2508(5) -0.0990(5) 0.2350(3) 0.0676(14) Uani 1 1 d .
C38 C -0.1590(6) -0.2292(5) 0.1823(5) 0.132(3) Uani 1 1 d DU
H38A H -0.1544 -0.2597 0.2280 0.158 Uiso 1 1 calc R
H38B H -0.2173 -0.2572 0.1571 0.158 Uiso 1 1 calc R
C39 C -0.0630(6) -0.2437(6) 0.1434(5) 0.159(4) Uani 1 1 d DU
H39A H -0.0501 -0.3118 0.1383 0.239 Uiso 1 1 calc R
H39B H -0.0062 -0.2143 0.1684 0.239 Uiso 1 1 calc R
H39C H -0.0691 -0.2146 0.0979 0.239 Uiso 1 1 calc R

loop_
_atom_site_aniso_label
_atom_site_aniso_U_11
_atom_site_aniso_U_22
_atom_site_aniso_U_33
_atom_site_aniso_U_23
_atom_site_aniso_U_13
_atom_site_aniso_U_12
Br1 0.0929(4) 0.0985(4) 0.0685(3) 0.0079(3) 0.0156(3) -0.0187(4)
O1 0.076(3) 0.087(3) 0.106(3) -0.004(3) 0.002(2) -0.032(2)
O2 0.066(2) 0.073(3) 0.105(3) -0.025(2) 0.009(2) 0.002(2)
O3 0.069(2) 0.061(2) 0.078(2) 0.0104(19) 0.016(2) 0.0030(19)
N1 0.047(2) 0.057(3) 0.061(2) -0.007(2) -0.0008(18) 0.002(2)
N2 0.036(2) 0.072(3) 0.068(2) 0.003(2) -0.005(2) 0.012(2)
N3 0.033(2) 0.101(3) 0.050(2) 0.001(2) -0.0008(18) 0.011(2)
C1 0.057(3) 0.081(4) 0.066(3) 0.002(3) -0.010(3) 0.015(3)
C2 0.044(3) 0.098(5) 0.097(4) 0.003(3) 0.002(3) 0.021(3)
C3 0.061(4) 0.121(6) 0.106(5) 0.036(4) 0.007(3) 0.019(4)
C4 0.064(4) 0.148(7) 0.082(4) 0.017(4) -0.024(3) -0.013(5)
C5 0.069(4) 0.159(7) 0.146(7) -0.076(5) -0.015(4) -0.012(5)
C6 0.080(4) 0.117(6) 0.142(6) -0.070(5) -0.029(4) 0.022(4)
C7 0.037(3) 0.058(3) 0.056(3) -0.006(2) -0.007(2) 0.002(2)
C8 0.048(3) 0.100(4) 0.077(4) -0.004(3) -0.003(3) 0.005(3)
C9 0.054(3) 0.090(4) 0.098(4) -0.006(3) -0.022(3) 0.018(4)
C10 0.080(4) 0.111(5) 0.092(5) 0.007(4) -0.032(4) 0.025(4)
C11 0.099(5) 0.126(6) 0.067(4) 0.017(3) -0.008(4) 0.022(5)
C12 0.056(3) 0.095(4) 0.057(3) 0.012(3) 0.000(3) 0.021(3)
C13 0.052(3) 0.061(4) 0.070(3) -0.004(3) 0.004(3) 0.008(3)
C14 0.104(5) 0.126(6) 0.102(5) -0.049(5) -0.009(4) 0.036(5)
C15 0.115(6) 0.151(8) 0.104(6) -0.029(5) 0.021(5) 0.055(5)
C16 0.089(5) 0.105(6) 0.120(6) 0.004(5) 0.006(5) 0.037(4)
C17 0.078(5) 0.122(6) 0.122(6) -0.021(5) -0.019(4) 0.037(4)
C18 0.079(4) 0.115(5) 0.087(4) -0.017(4) -0.003(4) 0.036(4)
C19 0.037(3) 0.063(4) 0.063(3) 0.001(3) 0.000(2) 0.001(2)
C20 0.042(2) 0.053(3) 0.048(3) 0.001(2) -0.002(2) 0.001(2)
C21 0.035(3) 0.068(4) 0.051(3) 0.004(3) -0.008(2) 0.000(3)
C22 0.059(3) 0.070(4) 0.062(3) 0.011(3) -0.009(3) -0.002(3)
C23 0.049(3) 0.095(5) 0.074(4) 0.024(4) 0.001(3) -0.011(3)
C24 0.050(3) 0.130(6) 0.055(3) 0.023(4) -0.004(3) 0.000(4)
C25 0.049(3) 0.105(5) 0.049(3) -0.001(3) -0.001(2) 0.009(3)
C26 0.035(3) 0.071(4) 0.059(3) -0.001(3) -0.006(2) 0.002(3)
C27 0.042(3) 0.069(4) 0.057(3) -0.004(3) -0.004(2) -0.004(3)
C40 0.045(3) 0.077(4) 0.089(4) -0.009(3) -0.015(3) 0.013(3)
C28 0.041(3) 0.057(3) 0.050(2) 0.001(2) -0.005(2) -0.005(2)
C29 0.040(3) 0.057(3) 0.054(3) -0.004(2) 0.000(2) 0.001(2)
C30 0.031(3) 0.067(3) 0.063(3) -0.010(3) -0.005(2) 0.002(2)
C31 0.041(3) 0.085(4) 0.085(4) -0.009(3) -0.001(3) 0.007(3)
C32 0.046(3) 0.092(4) 0.076(4) -0.013(3) 0.016(3) -0.008(3)
C33 0.058(3) 0.069(3) 0.051(3) -0.008(2) 0.006(3) -0.012(3)
C34 0.043(3) 0.064(3) 0.058(3) -0.002(3) 0.000(2) -0.005(2)
C35 0.072(4) 0.072(4) 0.076(4) -0.018(3) 0.001(3) -0.004(3)
C36 0.042(3) 0.067(4) 0.047(3) 0.001(2) 0.000(2) -0.001(2)
C37 0.059(4) 0.082(5) 0.062(3) -0.015(3) -0.011(3) -0.004(3)
C38 0.107(6) 0.086(6) 0.203(9) -0.053(5) 0.034(6) 0.005(5)
C39 0.127(7) 0.146(7) 0.204(9) -0.046(7) -0.017(6) 0.075(6)

loop_
_atom_type_symbol
_atom_type_description
_atom_type_scat_dispersion_real
_atom_type_scat_dispersion_imag
_atom_type_scat_source
C C 0.0033 0.0016 'International Tables Vol C Tables 4.2.6.8 and 6.1.1.4'
H H 0.0000 0.0000 'International Tables Vol C Tables 4.2.6.8 and 6.1.1.4'
N N 0.0061 0.0033 'International Tables Vol C Tables 4.2.6.8 and 6.1.1.4'
O O 0.0106 0.0060 'International Tables Vol C Tables 4.2.6.8 and 6.1.1.4'
Br Br -0.2901 2.4595 'International Tables Vol C Tables 4.2.6.8 and 6.1.1.4'

loop_
_geom_angle_atom_site_label_1
_geom_angle_atom_site_label_2
_geom_angle_atom_site_label_3
_geom_angle
C37 O2 C38 113.9(5)
C19 N1 C26 110.9(4)
C19 N1 C35 124.3(5)
C26 N1 C35 124.1(4)
C30 N2 C27 108.1(4)
C30 N2 C40 126.4(4)
C27 N2 C40 125.5(4)
C7 N3 C36 121.9(4)
C7 N3 H3A 119.1
C36 N3 H3A 119.1
C2 C1 C6 120.0
C2 C1 C40 119.1(3)
C6 C1 C40 120.9(3)
C1 C2 C3 120.0
C1 C2 H2A 120.0
C3 C2 H2A 120.0
C4 C3 C2 120.0
C4 C3 H3B 120.0
C2 C3 H3B 120.0
C3 C4 C5 120.0
C3 C4 H4A 120.0
C5 C4 H4A 120.0
C6 C5 C4 120.0
C6 C5 H5A 120.0
C4 C5 H5A 120.0
C5 C6 C1 120.0
C5 C6 H6A 120.0
C1 C6 H6A 120.0
C12 C7 N3 124.1(4)
C12 C7 C8 117.8(4)
N3 C7 C8 118.0(4)
C9 C8 C7 120.8(5)
C9 C8 H8A 119.6
C7 C8 H8A 119.6
C10 C9 C8 120.8(5)
C10 C9 H9A 119.6
C8 C9 H9A 119.6
C9 C10 C11 119.6(6)
C9 C10 H10A 120.2
C11 C10 H10A 120.2
C10 C11 C12 119.8(6)
C10 C11 H11A 120.1
C12 C11 H11A 120.1
C7 C12 C11 121.2(5)
C7 C12 H12A 119.4
C11 C12 H12A 119.4
C18 C13 C14 118.8(5)
C18 C13 C35 121.4(5)
C14 C13 C35 119.8(5)
C13 C14 C15 119.5(6)
C13 C14 H14A 120.3
C15 C14 H14A 120.3
C16 C15 C14 120.8(7)
C16 C15 H15A 119.6
C14 C15 H15A 119.6
C17 C16 C15 120.1(7)
C17 C16 H16A 119.9
C15 C16 H16A 119.9
C16 C17 C18 119.3(7)
C16 C17 H17A 120.4
C18 C17 H17A 120.4
C13 C18 C17 121.5(6)
C13 C18 H18A 119.2
C17 C18 H18A 119.2
O3 C19 N1 124.5(5)
O3 C19 C20 126.6(4)
N1 C19 C20 108.9(4)
C28 C20 C21 114.5(4)
C28 C20 C19 110.3(4)
C21 C20 C19 101.3(4)
C28 C20 C36 111.4(4)
C21 C20 C36 113.0(4)
C19 C20 C36 105.4(4)
C22 C21 C26 119.7(5)
C22 C21 C20 132.1(5)
C26 C21 C20 108.2(4)
C21 C22 C23 118.8(5)
C21 C22 H22A 120.6
C23 C22 H22A 120.6
C24 C23 C22 120.9(6)
C24 C23 H23A 119.6
C22 C23 H23A 119.6
C23 C24 C25 121.3(5)
C23 C24 H24A 119.4
C25 C24 H24A 119.4
C24 C25 C26 118.2(5)
C24 C25 H25A 120.9
C26 C25 H25A 120.9
N1 C26 C21 110.1(4)
N1 C26 C25 128.8(5)
C21 C26 C25 121.1(5)
C28 C27 N2 111.1(4)
C28 C27 H27A 124.4
N2 C27 H27A 124.4
N2 C40 C1 112.3(4)
N2 C40 H40A 109.1
C1 C40 H40A 109.1
N2 C40 H40B 109.1
C1 C40 H40B 109.1
H40A C40 H40B 107.9
C27 C28 C29 105.6(4)
C27 C28 C20 126.0(4)
C29 C28 C20 128.4(4)
C34 C29 C30 118.2(4)
C34 C29 C28 134.6(4)
C30 C29 C28 107.1(4)
C31 C30 N2 130.1(5)
C31 C30 C29 121.9(5)
N2 C30 C29 108.0(4)
C30 C31 C32 119.1(5)
C30 C31 H31A 120.5
C32 C31 H31A 120.5
C31 C32 C33 120.7(5)
C31 C32 H32A 119.6
C33 C32 H32A 119.6
C32 C33 C34 121.6(4)
C32 C33 Br1 120.0(4)
C34 C33 Br1 118.5(4)
C33 C34 C29 118.3(4)
C33 C34 H34A 120.8
C29 C34 H34A 120.8
N1 C35 C13 112.0(4)
N1 C35 H35A 109.2
C13 C35 H35A 109.2
N1 C35 H35B 109.2
C13 C35 H35B 109.2
H35A C35 H35B 107.9
N3 C36 C37 111.2(4)
N3 C36 C20 109.8(4)
C37 C36 C20 111.3(4)
N3 C36 H36A 108.2
C37 C36 H36A 108.2
C20 C36 H36A 108.2
O1 C37 O2 125.7(6)
O1 C37 C36 125.3(5)
O2 C37 C36 109.0(5)
C39 C38 O2 107.2(6)
C39 C38 H38A 110.3
O2 C38 H38A 110.3
C39 C38 H38B 110.3
O2 C38 H38B 110.3
H38A C38 H38B 108.5
C38 C39 H39A 109.5
C38 C39 H39B 109.5
H39A C39 H39B 109.5
C38 C39 H39C 109.5
H39A C39 H39C 109.5
H39B C39 H39C 109.5

loop_
_geom_bond_atom_site_label_1
_geom_bond_atom_site_label_2
_geom_bond_distance
Br1 C33 1.898(5)
O1 C37 1.184(6)
O2 C37 1.353(6)
O2 C38 1.475(7)
O3 C19 1.215(5)
N1 C19 1.361(6)
N1 C26 1.394(6)
N1 C35 1.455(6)
N2 C30 1.377(6)
N2 C27 1.384(6)
N2 C40 1.445(6)
N3 C7 1.396(5)
N3 C36 1.449(5)
N3 H3A 0.8600
C1 C2 1.3900
C1 C6 1.3900
C1 C40 1.518(6)
C2 C3 1.3900
C2 H2A 0.9300
C3 C4 1.3900
C3 H3B 0.9300
C4 C5 1.3900
C4 H4A 0.9300
C5 C6 1.3900
C5 H5A 0.9300
C6 H6A 0.9300
C7 C12 1.365(6)
C7 C8 1.408(6)
C8 C9 1.366(7)
C8 H8A 0.9300
C9 C10 1.357(8)
C9 H9A 0.9300
C10 C11 1.385(8)
C10 H10A 0.9300
C11 C12 1.385(7)
C11 H11A 0.9300
C12 H12A 0.9300
C13 C18 1.347(7)
C13 C14 1.371(7)
C13 C35 1.532(7)
C14 C15 1.388(9)
C14 H14A 0.9300
C15 C16 1.349(9)
C15 H15A 0.9300
C16 C17 1.344(9)
C16 H16A 0.9300
C17 C18 1.393(8)
C17 H17A 0.9300
C18 H18A 0.9300
C19 C20 1.532(7)
C20 C28 1.488(6)
C20 C21 1.525(6)
C20 C36 1.567(6)
C21 C22 1.376(7)
C21 C26 1.397(6)
C22 C23 1.411(7)
C22 H22A 0.9300
C23 C24 1.365(8)
C23 H23A 0.9300
C24 C25 1.375(8)
C24 H24A 0.9300
C25 C26 1.403(7)
C25 H25A 0.9300
C27 C28 1.374(6)
C27 H27A 0.9300
C40 H40A 0.9700
C40 H40B 0.9700
C28 C29 1.446(6)
C29 C34 1.395(6)
C29 C30 1.422(6)
C30 C31 1.361(7)
C31 C32 1.362(7)
C31 H31A 0.9300
C32 C33 1.378(7)
C32 H32A 0.9300
C33 C34 1.391(6)
C34 H34A 0.9300
C35 H35A 0.9700
C35 H35B 0.9700
C36 C37 1.520(7)
C36 H36A 0.9800
C38 C39 1.452(7)
C38 H38A 0.9700
C38 H38B 0.9700
C39 H39A 0.9600
C39 H39B 0.9600
C39 H39C 0.9600

loop_
_geom_torsion_atom_site_label_1
_geom_torsion_atom_site_label_2
_geom_torsion_atom_site_label_3
_geom_torsion_atom_site_label_4
_geom_torsion
C6 C1 C2 C3 0.0
C40 C1 C2 C3 -179.0(4)
C1 C2 C3 C4 0.0
C2 C3 C4 C5 0.0
C3 C4 C5 C6 0.0
C4 C5 C6 C1 0.0
C2 C1 C6 C5 0.0
C40 C1 C6 C5 179.0(4)
C36 N3 C7 C12 -9.4(7)
C36 N3 C7 C8 171.9(5)
C12 C7 C8 C9 -0.9(8)
N3 C7 C8 C9 177.9(5)
C7 C8 C9 C10 0.7(9)
C8 C9 C10 C11 -0.9(10)
C9 C10 C11 C12 1.3(10)
N3 C7 C12 C11 -177.3(5)
C8 C7 C12 C11 1.3(8)
C10 C11 C12 C7 -1.6(9)
C18 C13 C14 C15 1.3(11)
C35 C13 C14 C15 179.0(7)
C13 C14 C15 C16 -1.3(13)
C14 C15 C16 C17 1.0(13)
C15 C16 C17 C18 -0.8(12)
C14 C13 C18 C17 -1.2(10)
C35 C13 C18 C17 -178.8(6)
C16 C17 C18 C13 0.9(11)
C26 N1 C19 O3 171.7(4)
C35 N1 C19 O3 1.0(7)
C26 N1 C19 C20 -8.6(5)
C35 N1 C19 C20 -179.3(4)
O3 C19 C20 C28 64.7(6)
N1 C19 C20 C28 -115.0(4)
O3 C19 C20 C21 -173.7(4)
N1 C19 C20 C21 6.6(4)
O3 C19 C20 C36 -55.7(6)
N1 C19 C20 C36 124.6(4)
C28 C20 C21 C22 -65.2(6)
C19 C20 C21 C22 176.1(5)
C36 C20 C21 C22 63.8(6)
C28 C20 C21 C26 116.2(4)
C19 C20 C21 C26 -2.5(4)
C36 C20 C21 C26 -114.8(4)
C26 C21 C22 C23 0.7(7)
C20 C21 C22 C23 -177.7(4)
C21 C22 C23 C24 0.1(7)
C22 C23 C24 C25 -1.2(8)
C23 C24 C25 C26 1.4(7)
C19 N1 C26 C21 7.0(5)
C35 N1 C26 C21 177.7(4)
C19 N1 C26 C25 -173.7(4)
C35 N1 C26 C25 -2.9(7)
C22 C21 C26 N1 178.9(4)
C20 C21 C26 N1 -2.3(5)
C22 C21 C26 C25 -0.5(7)
C20 C21 C26 C25 178.3(4)
C24 C25 C26 N1 -179.9(4)
C24 C25 C26 C21 -0.6(7)
C30 N2 C27 C28 -0.5(5)
C40 N2 C27 C28 179.8(4)
C30 N2 C40 C1 59.4(6)
C27 N2 C40 C1 -120.9(5)
C2 C1 C40 N2 -136.8(4)
C6 C1 C40 N2 44.1(5)
N2 C27 C28 C29 -0.4(5)
N2 C27 C28 C20 178.3(4)
C21 C20 C28 C27 6.4(6)
C19 C20 C28 C27 119.9(5)
C36 C20 C28 C27 -123.4(5)
C21 C20 C28 C29 -175.2(4)
C19 C20 C28 C29 -61.7(6)
C36 C20 C28 C29 55.0(6)
C27 C28 C29 C34 -178.2(5)
C20 C28 C29 C34 3.1(8)
C27 C28 C29 C30 1.1(5)
C20 C28 C29 C30 -177.6(4)
C27 N2 C30 C31 -178.2(5)
C40 N2 C30 C31 1.5(8)
C27 N2 C30 C29 1.2(5)
C40 N2 C30 C29 -179.1(4)
C34 C29 C30 C31 -2.5(7)
C28 C29 C30 C31 178.1(4)
C34 C29 C30 N2 178.0(4)
C28 C29 C30 N2 -1.4(5)
N2 C30 C31 C32 179.9(5)
C29 C30 C31 C32 0.6(8)
C30 C31 C32 C33 2.3(8)
C31 C32 C33 C34 -3.2(8)
C31 C32 C33 Br1 176.9(4)
C32 C33 C34 C29 1.2(7)
Br1 C33 C34 C29 -178.9(3)
C30 C29 C34 C33 1.6(7)
C28 C29 C34 C33 -179.2(5)
C19 N1 C35 C13 100.4(5)
C26 N1 C35 C13 -69.2(6)
C18 C13 C35 N1 -43.9(7)
C14 C13 C35 N1 138.4(6)
C7 N3 C36 C37 -88.8(5)
C7 N3 C36 C20 147.7(4)
C28 C20 C36 N3 -175.7(4)
C21 C20 C36 N3 53.8(5)
C19 C20 C36 N3 -56.0(5)
C28 C20 C36 C37 60.8(5)
C21 C20 C36 C37 -69.7(5)
C19 C20 C36 C37 -179.5(4)
C38 O2 C37 O1 -9.2(9)
C38 O2 C37 C36 170.2(5)
N3 C36 C37 O1 -34.4(7)
C20 C36 C37 O1 88.4(6)
N3 C36 C37 O2 146.2(4)
C20 C36 C37 O2 -91.1(5)
C37 O2 C38 C39 -169.8(6)
